data_7105284
loop_
_publ_author_name
'Seko, Hiroyuki'
'Tsuge, Kiyoshi'
'Igashira-Kamiyama, Asako'
'Kawamoto, Tatsuya'
'Konno, Takumi'

_publ_section_title
;
 Autoxidation of thiol-containing amino acid to its disulfide
 derivative that links two copper(II) centers: the important role of
 auxiliary ligand.
;
_journal_issue 11
_journal_name_full 'Chemical communications (Cambridge, England)'
_journal_page_first 1962
_journal_page_last 1964
_journal_paper_doi 10.1039/b913989c
_journal_volume 46
_journal_year 2010
_chemical_absolute_configuration rmad
_chemical_formula_sum 'C26 H27.5 Cl2 Cu2 N6 O12.75 S2'
_chemical_formula_weight 890.14
_chemical_name_systematic
;
?
;
_space_group_IT_number 1
_symmetry_cell_setting triclinic
_symmetry_Int_Tables_number 1
_symmetry_space_group_name_Hall 'P 1'
_symmetry_space_group_name_H-M 'P 1'
_atom_sites_solution_hydrogens geom
_atom_sites_solution_primary direct
_atom_sites_solution_secondary difmap
_audit_creation_method SHELXL-97
_cell_angle_alpha 97.466(3)
_cell_angle_beta 100.634(4)
_cell_angle_gamma 99.365(3)
_cell_formula_units_Z 2
_cell_length_a 9.2122(16)
_cell_length_b 10.0610(17)
_cell_length_c 19.077(3)
_cell_measurement_reflns_used 7280
_cell_measurement_temperature 200(2)
_cell_measurement_theta_max 27.5
_cell_measurement_theta_min 3.0
_cell_volume 1691.2(5)
_computing_cell_refinement PROCESS-AUTO
_computing_data_collection PROCESS-AUTO
_computing_data_reduction CrystalStructure
_computing_structure_refinement 'SHELXL-97 (Sheldrick, 1997)'
_computing_structure_solution 'SHELXS-97 (Sheldrick, 1990)'
_diffrn_ambient_temperature 200(2)
_diffrn_detector_area_resol_mean 10.00
_diffrn_measured_fraction_theta_full 0.992
_diffrn_measured_fraction_theta_max 0.992
_diffrn_measurement_device_type 'Rigaku RAXIS-RAPID'
_diffrn_measurement_method \w
_diffrn_radiation_monochromator graphite
_diffrn_radiation_source 'fine-focus sealed tube'
_diffrn_radiation_type MoK\a
_diffrn_radiation_wavelength 0.71075
_diffrn_reflns_av_R_equivalents 0.0860
_diffrn_reflns_av_sigmaI/netI 0.1499
_diffrn_reflns_limit_h_max 11
_diffrn_reflns_limit_h_min -11
_diffrn_reflns_limit_k_max 13
_diffrn_reflns_limit_k_min -13
_diffrn_reflns_limit_l_max 24
_diffrn_reflns_limit_l_min -24
_diffrn_reflns_number 16722
_diffrn_reflns_theta_full 27.48
_diffrn_reflns_theta_max 27.48
_diffrn_reflns_theta_min 3.05
_exptl_absorpt_coefficient_mu 1.612
_exptl_absorpt_correction_T_max 0.9685
_exptl_absorpt_correction_T_min 0.7387
_exptl_absorpt_correction_type multi-scan
_exptl_absorpt_process_details
;
Higashi, T. (1995). Program for Absorption Correction.
Rigaku Corporation, Tokyo, Japan.
;
_exptl_crystal_colour blue
_exptl_crystal_density_diffrn 1.748
_exptl_crystal_density_method 'not measured'
_exptl_crystal_description plate
_exptl_crystal_F_000 903
_exptl_crystal_size_max 0.20
_exptl_crystal_size_mid 0.10
_exptl_crystal_size_min 0.02
_refine_diff_density_max 1.142
_refine_diff_density_min -0.817
_refine_diff_density_rms 0.142
_refine_ls_abs_structure_details 'Flack H D (1983), Acta Cryst. A39, 876-881'
_refine_ls_abs_structure_Flack 0.07(3)
_refine_ls_extinction_method none
_refine_ls_goodness_of_fit_ref 0.953
_refine_ls_hydrogen_treatment 'riding model'
_refine_ls_matrix_type full
_refine_ls_number_parameters 796
_refine_ls_number_reflns 12563
_refine_ls_number_restraints 55
_refine_ls_restrained_S_all 0.978
_refine_ls_R_factor_all 0.2105
_refine_ls_R_factor_gt 0.0916
_refine_ls_shift/su_max 0.001
_refine_ls_shift/su_mean 0.000
_refine_ls_structure_factor_coef Fsqd
_refine_ls_weighting_details 'calc w=1/[\s^2^(Fo^2^)+(0.1734P)^2^+0.0000P] where P=(Fo^2^+2Fc^2^)/3'
_refine_ls_weighting_scheme calc
_refine_ls_wR_factor_gt 0.2273
_refine_ls_wR_factor_ref 0.3127
_reflns_number_gt 5148
_reflns_number_total 12563
_reflns_threshold_expression >2sigma(I)
_cod_data_source_file b913989c.txt
_cod_data_source_block '_Cu-bpy-cystine'
_cod_original_formula_sum 'C26 H27.50 Cl2 Cu2 N6 O12.75 S2'
_cod_database_code 7105284

loop_
_symmetry_equiv_pos_as_xyz
'x, y, z'

loop_
_atom_site_label
_atom_site_type_symbol
_atom_site_fract_x
_atom_site_fract_y
_atom_site_fract_z
_atom_site_U_iso_or_equiv
_atom_site_adp_type
_atom_site_occupancy
_atom_site_symmetry_multiplicity
_atom_site_calc_flag
_atom_site_refinement_flags
_atom_site_disorder_assembly
_atom_site_disorder_group
Cu1 Cu 0.7415(2) 0.49318(18) 0.72479(11) 0.0623(6) Uani 1 1 d . . .
Cu2 Cu -0.0949(2) 0.82885(18) 0.27269(10) 0.0589(6) Uani 1 1 d . . .
N1 N 0.6663(18) 0.6164(15) 0.6584(8) 0.075(5) Uani 1 1 d . . .
H1 H 0.7198 0.7042 0.6737 0.090 Uiso 1 1 calc R . .
H2 H 0.6775 0.5874 0.6123 0.090 Uiso 1 1 calc R . .
O1 O 0.5275(14) 0.4089(12) 0.7112(6) 0.066(3) Uani 1 1 d . . .
N2 N -0.0219(14) 0.7707(14) 0.3667(7) 0.058(4) Uani 1 1 d . . .
H3 H -0.0164 0.8392 0.4045 0.070 Uiso 1 1 calc R . .
H4 H -0.0857 0.6942 0.3722 0.070 Uiso 1 1 calc R . .
O2 O 0.0683(13) 0.7581(10) 0.2413(6) 0.058(3) Uani 1 1 d . . .
C1 C 0.5065(17) 0.6123(18) 0.6591(9) 0.083(6) Uani 1 1 d D . .
H5 H 0.5056 0.6808 0.7019 0.099 Uiso 1 1 calc R . .
C2 C 0.404(2) 0.6526(15) 0.5944(9) 0.088(7) Uani 1 1 d D . .
H6 H 0.4527 0.7405 0.5834 0.106 Uiso 1 1 calc R . .
H7 H 0.3067 0.6639 0.6067 0.106 Uiso 1 1 calc R . .
S1 S 0.3745(6) 0.5219(5) 0.5179(3) 0.0790(14) Uani 1 1 d . . .
C3 C 0.1367(18) 0.7391(16) 0.3642(9) 0.063(5) Uani 1 1 d D . .
H8 H 0.2098 0.8241 0.3893 0.076 Uiso 1 1 calc R . .
C4 C 0.1709(17) 0.6268(15) 0.4097(9) 0.065(4) Uani 1 1 d D . .
H9 H 0.1172 0.5367 0.3819 0.078 Uiso 1 1 calc R . .
H10 H 0.1316 0.6419 0.4544 0.078 Uiso 1 1 calc R . .
S2 S 0.3630(6) 0.6239(6) 0.4331(3) 0.0802(14) Uani 1 1 d . . .
C5 C 0.439(2) 0.4769(16) 0.6758(9) 0.065(5) Uani 1 1 d . . .
O3 O 0.2967(13) 0.4353(12) 0.6607(7) 0.070(3) Uani 1 1 d . . .
C6 C 0.1618(18) 0.7158(15) 0.2897(9) 0.054(4) Uani 1 1 d . . .
O4 O 0.2691(13) 0.6665(12) 0.2800(6) 0.068(3) Uani 1 1 d . . .
N3 N 0.9558(9) 0.5799(9) 0.7507(6) 0.066(4) Uani 1 1 d G . .
C7 C 1.0271(12) 0.6761(11) 0.7158(6) 0.091(7) Uani 1 1 d G . .
H11 H 0.9706 0.7081 0.6768 0.109 Uiso 1 1 calc R . .
C8 C 1.1810(12) 0.7255(12) 0.7381(7) 0.075(5) Uani 1 1 d G . .
H12 H 1.2297 0.7912 0.7142 0.090 Uiso 1 1 calc R . .
C9 C 1.2637(9) 0.6787(13) 0.7952(7) 0.106(8) Uani 1 1 d G . .
H13 H 1.3689 0.7124 0.8103 0.127 Uiso 1 1 calc R . .
C10 C 1.1924(11) 0.5825(13) 0.8300(6) 0.079(6) Uani 1 1 d G . .
H14 H 1.2489 0.5505 0.8690 0.095 Uiso 1 1 calc R . .
C11 C 1.0384(12) 0.5331(10) 0.8078(6) 0.067(5) Uani 1 1 d G . .
N4 N 0.8020(11) 0.4013(10) 0.8086(5) 0.063(4) Uani 1 1 d G . .
C12 C 0.7045(11) 0.3105(13) 0.8356(6) 0.092(7) Uani 1 1 d G . .
H15 H 0.6007 0.2873 0.8131 0.111 Uiso 1 1 calc R . .
C13 C 0.7588(16) 0.2536(15) 0.8954(7) 0.123(10) Uani 1 1 d G . .
H16 H 0.6922 0.1915 0.9138 0.147 Uiso 1 1 calc R . .
C14 C 0.9107(17) 0.2875(14) 0.9282(6) 0.129(11) Uani 1 1 d G . .
H17 H 0.9478 0.2486 0.9691 0.154 Uiso 1 1 calc R . .
C15 C 1.0082(11) 0.3783(14) 0.9013(6) 0.076(6) Uani 1 1 d G . .
H18 H 1.1120 0.4015 0.9237 0.091 Uiso 1 1 calc R . .
C16 C 0.9539(11) 0.4352(12) 0.8415(6) 0.072(5) Uani 1 1 d G . .
N5 N -0.2745(8) 0.8974(8) 0.2942(5) 0.053(3) Uani 1 1 d G . .
C17 C -0.3393(12) 0.8824(10) 0.3537(5) 0.065(5) Uani 1 1 d G . .
H19 H -0.2907 0.8439 0.3923 0.078 Uiso 1 1 calc R . .
C18 C -0.4751(12) 0.9237(13) 0.3567(6) 0.074(5) Uani 1 1 d G . .
H20 H -0.5194 0.9135 0.3974 0.089 Uiso 1 1 calc R . .
C19 C -0.5462(10) 0.9801(12) 0.3002(7) 0.084(6) Uani 1 1 d G . .
H21 H -0.6391 1.0083 0.3022 0.101 Uiso 1 1 calc R . .
C20 C -0.4815(11) 0.9951(11) 0.2407(6) 0.073(5) Uani 1 1 d G . .
H22 H -0.5301 1.0336 0.2020 0.087 Uiso 1 1 calc R . .
C21 C -0.3456(11) 0.9538(10) 0.2377(5) 0.049(4) Uani 1 1 d G . .
N6 N -0.1390(11) 0.9154(9) 0.1866(4) 0.069(4) Uani 1 1 d G . .
C22 C -0.0517(11) 0.9273(11) 0.1348(5) 0.082(6) Uani 1 1 d G . .
H23 H 0.0412 0.8962 0.1408 0.098 Uiso 1 1 calc R . .
C23 C -0.1001(13) 0.9848(13) 0.0744(5) 0.084(6) Uani 1 1 d G . .
H24 H -0.0403 0.9930 0.0390 0.101 Uiso 1 1 calc R . .
C24 C -0.2359(14) 1.0304(12) 0.0657(5) 0.087(6) Uani 1 1 d G . .
H25 H -0.2690 1.0697 0.0244 0.104 Uiso 1 1 calc R . .
C25 C -0.3233(11) 1.0184(12) 0.1175(6) 0.066(5) Uani 1 1 d G . .
H26 H -0.4161 1.0495 0.1116 0.079 Uiso 1 1 calc R . .
C26 C -0.2749(11) 0.9609(11) 0.1780(5) 0.056(4) Uani 1 1 d G . .
Cu3 Cu 1.1650(2) 0.2213(2) 0.63820(11) 0.0652(6) Uani 1 1 d . . .
Cu4 Cu 0.3063(2) 0.54816(18) 0.17042(11) 0.0607(6) Uani 1 1 d . . .
N7 N 1.0746(18) 0.2623(19) 0.5438(8) 0.091(6) Uani 1 1 d . . .
H27 H 1.1480 0.3133 0.5263 0.109 Uiso 1 1 calc R . .
H28 H 1.0391 0.1816 0.5119 0.109 Uiso 1 1 calc R . .
O5 O 0.9876(13) 0.2760(13) 0.6666(7) 0.070(3) Uani 1 1 d . . .
N8 N 0.3644(16) 0.4228(13) 0.2367(8) 0.065(4) Uani 1 1 d . . .
H29 H 0.2922 0.4043 0.2634 0.078 Uiso 1 1 calc R . .
H30 H 0.3735 0.3418 0.2109 0.078 Uiso 1 1 calc R . .
O6 O 0.5182(13) 0.6118(11) 0.1870(7) 0.066(3) Uani 1 1 d . B .
C27 C 0.9554(18) 0.334(2) 0.5462(8) 0.069(5) Uani 1 1 d D . .
H31 H 0.9967 0.4328 0.5474 0.083 Uiso 1 1 calc R . .
C28 C 0.826(2) 0.286(2) 0.4782(10) 0.105(7) Uiso 1 1 d D B .
H32 H 0.7741 0.1923 0.4780 0.125 Uiso 1 1 calc R . .
H33 H 0.8673 0.2878 0.4337 0.125 Uiso 1 1 calc R . .
S3 S 0.6969(8) 0.4046(7) 0.4820(3) 0.104(2) Uani 1 1 d . . .
C29 C 0.5052(18) 0.4866(14) 0.2836(9) 0.062(4) Uani 1 1 d D B .
H34 H 0.4866 0.5501 0.3244 0.075 Uiso 1 1 calc R . .
C30 C 0.601(2) 0.388(2) 0.3145(11) 0.094(6) Uiso 1 1 d D . .
H35 H 0.6602 0.3546 0.2798 0.113 Uiso 0.70 1 calc PR A 1
H36 H 0.5381 0.3091 0.3271 0.113 Uiso 0.70 1 calc PR A 1
H37 H 0.7074 0.4369 0.3275 0.113 Uiso 0.30 1 calc PR A 2
H38 H 0.5946 0.3114 0.2751 0.113 Uiso 0.30 1 calc PR A 2
S4 S 0.7259(9) 0.4964(8) 0.3962(4) 0.084(2) Uani 0.70 1 d P B 1
S5 S 0.5605(17) 0.318(2) 0.3896(10) 0.103(6) Uani 0.30 1 d P B 2
C31 C 0.912(2) 0.3195(19) 0.6203(9) 0.062(5) Uani 1 1 d . . .
O7 O 0.7912(14) 0.3602(13) 0.6304(6) 0.072(4) Uani 1 1 d . . .
C32 C 0.599(2) 0.5736(17) 0.2359(10) 0.060(4) Uani 1 1 d . . .
H39 H 0.6074 0.4897 0.2037 0.072 Uiso 1 1 calc R B .
O8 O 0.7358(13) 0.6051(10) 0.2584(6) 0.058(3) Uani 1 1 d . B .
N9 N 1.3331(11) 0.1374(10) 0.6120(6) 0.079(5) Uani 1 1 d G . .
C33 C 1.3796(14) 0.1410(12) 0.5468(6) 0.102(8) Uani 1 1 d G . .
H40 H 1.3213 0.1734 0.5086 0.122 Uiso 1 1 calc R . .
C34 C 1.5113(17) 0.0969(15) 0.5377(8) 0.100(8) Uani 1 1 d G . .
H41 H 1.5431 0.0994 0.4932 0.120 Uiso 1 1 calc R . .
C35 C 1.5965(13) 0.0494(15) 0.5937(10) 0.118(9) Uani 1 1 d G . .
H42 H 1.6866 0.0193 0.5875 0.142 Uiso 1 1 calc R . .
C36 C 1.5500(14) 0.0459(14) 0.6589(9) 0.091(7) Uani 1 1 d G . .
H43 H 1.6083 0.0134 0.6971 0.110 Uiso 1 1 calc R . .
C37 C 1.4183(14) 0.0899(12) 0.6680(6) 0.069(5) Uani 1 1 d G . .
N10 N 1.2231(12) 0.1512(10) 0.7264(5) 0.065(4) Uani 1 1 d G . .
C38 C 1.1514(12) 0.1514(13) 0.7845(6) 0.088(6) Uani 1 1 d G . .
H44 H 1.0632 0.1894 0.7832 0.106 Uiso 1 1 calc R . .
C39 C 1.2088(17) 0.0962(15) 0.8443(5) 0.090(7) Uani 1 1 d G . .
H45 H 1.1599 0.0963 0.8840 0.108 Uiso 1 1 calc R . .
C40 C 1.3379(17) 0.0406(13) 0.8462(6) 0.108(9) Uani 1 1 d G . .
H46 H 1.3771 0.0029 0.8871 0.130 Uiso 1 1 calc R . .
C41 C 1.4095(13) 0.0404(14) 0.7881(8) 0.093(7) Uani 1 1 d G . .
H47 H 1.4977 0.0024 0.7893 0.112 Uiso 1 1 calc R . .
C42 C 1.3521(12) 0.0957(12) 0.7282(7) 0.077(6) Uani 1 1 d G . .
N11 N 0.0870(8) 0.4856(9) 0.1397(5) 0.058(4) Uani 1 1 d G . .
C43 C 0.0004(11) 0.3947(9) 0.1717(5) 0.075(5) Uani 1 1 d G . .
H48 H 0.0479 0.3457 0.2056 0.090 Uiso 1 1 calc R . .
C44 C -0.1557(11) 0.3755(11) 0.1540(7) 0.076(5) Uani 1 1 d G . .
H49 H -0.2148 0.3133 0.1758 0.091 Uiso 1 1 calc R . .
C45 C -0.2252(8) 0.4471(13) 0.1043(7) 0.084(6) Uani 1 1 d G . .
H50 H -0.3318 0.4340 0.0922 0.100 Uiso 1 1 calc R . .
C46 C -0.1386(11) 0.5381(12) 0.0723(6) 0.069(5) Uani 1 1 d G . .
H51 H -0.1861 0.5871 0.0384 0.083 Uiso 1 1 calc R . .
C47 C 0.0175(11) 0.5573(10) 0.0900(5) 0.061(4) Uani 1 1 d G . .
N12 N 0.2665(12) 0.6540(9) 0.0933(5) 0.062(4) Uani 1 1 d G . .
C48 C 0.3763(9) 0.7373(11) 0.0692(6) 0.075(6) Uani 1 1 d G . .
H52 H 0.4796 0.7453 0.0908 0.090 Uiso 1 1 calc R . .
C49 C 0.3352(12) 0.8087(12) 0.0134(6) 0.078(5) Uani 1 1 d G . .
H53 H 0.4102 0.8656 -0.0031 0.093 Uiso 1 1 calc R . .
C50 C 0.1842(13) 0.7969(12) -0.0183(6) 0.086(6) Uani 1 1 d G . .
H54 H 0.1560 0.8457 -0.0565 0.104 Uiso 1 1 calc R . .
C51 C 0.0743(10) 0.7136(13) 0.0058(6) 0.072(5) Uani 1 1 d G . .
H55 H -0.0289 0.7056 -0.0159 0.086 Uiso 1 1 calc R . .
C52 C 0.1155(10) 0.6422(11) 0.0616(6) 0.063(5) Uani 1 1 d G . .
Cl1 Cl 0.1043(6) 0.1801(5) 0.3373(3) 0.0728(13) Uani 1 1 d . . .
O9 O 0.091(2) 0.0628(15) 0.3647(11) 0.154(7) Uani 1 1 d . . .
O10 O 0.191(3) 0.2819(19) 0.3906(9) 0.156(8) Uani 1 1 d . . .
O11 O -0.043(2) 0.200(2) 0.3123(13) 0.169(9) Uani 1 1 d . . .
O12 O 0.174(2) 0.1758(19) 0.2797(9) 0.129(6) Uani 1 1 d . . .
Cl2 Cl 0.3394(6) 0.2142(5) 0.0528(3) 0.0813(15) Uani 1 1 d . . .
O13 O 0.383(3) 0.189(2) 0.1233(8) 0.178(10) Uani 1 1 d . . .
O14 O 0.4484(16) 0.1754(17) 0.0114(7) 0.104(5) Uani 1 1 d . . .
O15 O 0.202(2) 0.142(3) 0.0193(10) 0.180(11) Uani 1 1 d . . .
O16 O 0.327(2) 0.3495(13) 0.0521(8) 0.122(6) Uani 1 1 d . . .
Cl3 Cl 0.9484(7) 0.8642(5) 0.5582(3) 0.0801(15) Uani 1 1 d D . .
O17 O 1.042(3) 0.767(3) 0.5547(18) 0.196(14) Uiso 0.70 1 d PD C 3
O18 O 0.992(2) 0.9562(19) 0.6251(9) 0.108(7) Uiso 0.70 1 d PD C 3
O19 O 0.954(3) 0.935(2) 0.4992(9) 0.107(7) Uiso 0.70 1 d PD C 3
O20 O 0.7984(19) 0.798(2) 0.5503(13) 0.133(8) Uiso 0.70 1 d PD C 3
O21 O 0.876(4) 0.724(2) 0.5399(19) 0.087(13) Uiso 0.30 1 d PD C 4
O22 O 0.880(5) 0.942(4) 0.5097(18) 0.097(15) Uiso 0.30 1 d PD C 4
O23 O 1.103(2) 0.870(6) 0.564(3) 0.20(4) Uiso 0.30 1 d PD C 4
O24 O 0.908(4) 0.894(3) 0.6276(11) 0.066(10) Uiso 0.30 1 d PD C 4
Cl4 Cl 0.7415(10) 0.8376(9) 0.8531(5) 0.070(2) Uiso 0.50 1 d PD . .
O25 O 0.719(3) 0.878(3) 0.7820(11) 0.096(9) Uiso 0.50 1 d PD . .
O26 O 0.6243(19) 0.8896(18) 0.8885(10) 0.133(6) Uiso 1 1 d D . .
O27 O 0.8757(17) 0.8928(18) 0.8985(10) 0.134(6) Uiso 1 1 d D . .
O28 O 0.681(3) 0.6874(17) 0.8274(11) 0.193(10) Uiso 1 1 d D . .
Cl5 Cl 0.7187(11) 0.7945(10) 0.8869(5) 0.083(3) Uiso 0.50 1 d PD . .
O29 O 0.702(5) 0.715(3) 0.9448(16) 0.154(14) Uiso 0.50 1 d PD . .
O30 O 0.801(4) 0.906(3) 0.7284(17) 0.115(10) Uiso 0.50 1 d P . .
O31 O 0.449(4) 0.499(3) 0.9547(19) 0.111(10) Uiso 0.50 1 d P . .
O32 O 0.492(5) 0.447(4) 0.924(2) 0.145(14) Uiso 0.50 1 d P . .

loop_
_atom_site_aniso_label
_atom_site_aniso_U_11
_atom_site_aniso_U_22
_atom_site_aniso_U_33
_atom_site_aniso_U_23
_atom_site_aniso_U_13
_atom_site_aniso_U_12
Cu1 0.0578(14) 0.0593(12) 0.0677(12) 0.0241(10) 0.0043(10) 0.0048(10)
Cu2 0.0558(13) 0.0671(12) 0.0609(11) 0.0206(10) 0.0124(9) 0.0239(10)
N1 0.078(11) 0.074(10) 0.082(10) 0.021(8) 0.024(9) 0.021(9)
O1 0.064(8) 0.061(6) 0.074(7) 0.013(6) 0.026(6) -0.003(6)
N2 0.047(8) 0.076(8) 0.065(8) 0.022(7) 0.019(6) 0.033(7)
O2 0.066(7) 0.058(6) 0.057(6) 0.025(5) 0.010(5) 0.025(5)
C1 0.056(11) 0.097(12) 0.094(12) 0.075(11) -0.007(9) -0.008(9)
C2 0.093(14) 0.050(9) 0.087(12) 0.018(9) -0.060(11) 0.003(9)
S1 0.100(4) 0.078(3) 0.069(3) 0.025(2) 0.022(3) 0.031(3)
C3 0.036(8) 0.091(11) 0.069(10) 0.035(9) 0.013(7) 0.009(8)
C4 0.061(10) 0.071(9) 0.087(11) 0.043(9) 0.036(8) 0.031(8)
S2 0.077(3) 0.102(4) 0.079(3) 0.039(3) 0.029(2) 0.037(3)
C5 0.082(14) 0.043(9) 0.068(10) 0.016(8) 0.000(10) 0.020(9)
O3 0.042(7) 0.086(8) 0.089(8) 0.028(7) 0.013(6) 0.020(6)
C6 0.041(9) 0.047(8) 0.070(10) 0.023(8) -0.004(8) 0.001(7)
O4 0.058(7) 0.087(8) 0.074(7) 0.030(6) 0.015(6) 0.045(6)
N3 0.084(11) 0.039(7) 0.064(8) -0.002(6) 0.003(8) 0.002(7)
C7 0.060(12) 0.075(12) 0.133(18) 0.028(12) 0.032(12) -0.018(10)
C8 0.049(11) 0.064(10) 0.103(14) -0.002(10) 0.011(10) 0.003(9)
C9 0.062(14) 0.14(2) 0.119(18) 0.040(16) 0.030(13) -0.001(13)
C10 0.052(11) 0.088(13) 0.087(12) -0.015(11) -0.002(10) 0.025(10)
C11 0.044(9) 0.063(10) 0.096(12) -0.003(9) 0.036(9) 0.008(8)
N4 0.064(10) 0.064(8) 0.054(8) 0.011(7) -0.002(7) 0.007(7)
C12 0.082(15) 0.095(14) 0.073(12) 0.029(11) -0.029(11) -0.021(12)
C13 0.081(16) 0.118(16) 0.141(19) 0.081(15) -0.048(14) -0.029(13)
C14 0.20(3) 0.134(18) 0.048(11) 0.049(12) -0.019(14) 0.05(2)
C15 0.075(13) 0.084(12) 0.057(10) 0.002(9) -0.020(9) 0.029(10)
C16 0.065(12) 0.082(11) 0.051(9) -0.017(9) -0.022(9) 0.021(10)
N5 0.047(8) 0.052(7) 0.064(8) -0.003(6) 0.016(6) 0.025(6)
C17 0.051(10) 0.061(9) 0.075(11) 0.019(9) -0.006(9) 0.005(8)
C18 0.067(12) 0.071(11) 0.092(13) 0.011(10) 0.022(10) 0.030(10)
C19 0.046(10) 0.078(12) 0.146(18) 0.008(12) 0.061(11) 0.025(9)
C20 0.060(11) 0.058(10) 0.105(14) 0.002(10) 0.015(10) 0.037(9)
C21 0.065(10) 0.029(7) 0.067(9) 0.021(7) 0.026(8) 0.024(7)
N6 0.092(11) 0.060(8) 0.074(9) 0.035(7) 0.050(8) 0.013(8)
C22 0.131(17) 0.057(9) 0.066(10) 0.018(9) 0.012(11) 0.046(11)
C23 0.113(17) 0.092(13) 0.052(9) 0.029(10) 0.011(10) 0.022(12)
C24 0.056(11) 0.063(11) 0.146(19) 0.014(12) 0.027(12) 0.023(9)
C25 0.069(12) 0.073(11) 0.055(9) 0.009(9) -0.004(9) 0.029(10)
C26 0.060(11) 0.055(9) 0.051(8) 0.023(8) -0.003(8) 0.011(8)
Cu3 0.0613(14) 0.0718(14) 0.0697(13) 0.0166(11) 0.0202(11) 0.0219(11)
Cu4 0.0525(13) 0.0567(12) 0.0786(14) 0.0200(10) 0.0203(10) 0.0125(10)
N7 0.065(11) 0.130(14) 0.055(8) 0.012(9) 0.011(8) -0.045(10)
O5 0.044(7) 0.098(9) 0.075(7) 0.018(7) 0.028(6) 0.011(6)
N8 0.052(9) 0.051(7) 0.087(10) 0.025(7) 0.014(7) -0.011(7)
O6 0.058(7) 0.062(7) 0.094(8) 0.034(6) 0.030(6) 0.024(6)
C27 0.053(11) 0.109(13) 0.064(10) 0.049(10) 0.022(8) 0.033(10)
S3 0.114(5) 0.115(5) 0.098(4) 0.030(4) 0.021(4) 0.054(4)
C29 0.071(11) 0.056(9) 0.062(10) 0.011(8) 0.016(9) 0.014(8)
S4 0.076(5) 0.090(5) 0.072(4) 0.026(4) -0.013(4) -0.004(4)
S5 0.037(8) 0.197(19) 0.097(11) 0.072(13) 0.023(8) 0.034(10)
C31 0.068(12) 0.075(12) 0.048(9) 0.013(9) 0.019(9) 0.018(10)
O7 0.051(8) 0.097(9) 0.064(7) 0.007(7) 0.005(6) 0.014(7)
C32 0.066(11) 0.046(9) 0.080(11) 0.008(8) 0.032(9) 0.031(8)
O8 0.046(7) 0.052(6) 0.072(7) 0.011(5) 0.004(5) 0.008(5)
N9 0.091(12) 0.045(8) 0.099(12) 0.022(8) 0.037(10) -0.016(8)
C33 0.15(2) 0.046(10) 0.132(18) 0.007(11) 0.090(16) 0.003(11)
C34 0.081(14) 0.092(15) 0.15(2) 0.008(14) 0.081(14) 0.027(12)
C35 0.089(19) 0.101(17) 0.17(3) 0.057(18) 0.014(18) 0.026(14)
C36 0.072(14) 0.075(13) 0.137(19) 0.050(14) 0.024(13) 0.011(11)
C37 0.044(10) 0.074(12) 0.095(13) 0.030(11) 0.024(10) 0.003(9)
N10 0.080(10) 0.050(7) 0.076(9) 0.019(7) 0.022(8) 0.030(7)
C38 0.084(13) 0.099(14) 0.109(15) 0.037(12) 0.050(12) 0.047(11)
C39 0.116(18) 0.094(13) 0.060(11) 0.040(10) 0.018(11) 0.000(13)
C40 0.111(18) 0.079(12) 0.112(16) 0.048(12) -0.054(14) 0.017(12)
C41 0.077(15) 0.092(15) 0.116(18) 0.034(14) 0.018(13) 0.022(12)
C42 0.060(12) 0.044(9) 0.119(16) 0.006(10) -0.004(11) 0.021(8)
N11 0.046(8) 0.052(7) 0.073(8) 0.007(7) 0.017(7) -0.005(6)
C43 0.076(13) 0.040(8) 0.102(14) -0.016(9) 0.025(11) 0.001(9)
C44 0.047(10) 0.081(12) 0.099(14) -0.009(11) 0.024(10) 0.019(9)
C45 0.044(10) 0.100(14) 0.095(14) -0.016(12) 0.015(10) 0.006(10)
C46 0.038(9) 0.071(11) 0.088(12) -0.012(10) 0.006(8) 0.012(8)
C47 0.052(10) 0.064(10) 0.055(9) -0.010(8) -0.008(8) 0.017(8)
N12 0.075(11) 0.049(8) 0.059(8) 0.013(7) 0.016(7) -0.003(7)
C48 0.087(14) 0.075(11) 0.053(9) 0.034(9) -0.016(9) 0.006(10)
C49 0.053(11) 0.075(11) 0.089(12) 0.015(10) -0.017(9) -0.001(9)
C50 0.068(12) 0.096(13) 0.110(15) 0.028(12) 0.039(11) 0.028(11)
C51 0.056(11) 0.084(12) 0.075(11) 0.001(10) 0.009(9) 0.029(9)
C52 0.035(9) 0.074(10) 0.070(11) 0.008(9) 0.003(8) -0.002(8)
Cl1 0.080(3) 0.062(3) 0.080(3) 0.016(2) 0.026(3) 0.009(2)
O9 0.21(2) 0.090(10) 0.195(17) 0.104(11) 0.078(15) 0.026(11)
O10 0.20(2) 0.131(14) 0.099(12) -0.020(11) 0.007(12) -0.036(14)
O11 0.091(13) 0.22(2) 0.22(2) 0.095(18) 0.025(13) 0.076(14)
O12 0.151(16) 0.152(15) 0.106(11) 0.044(11) 0.060(11) 0.034(12)
Cl2 0.084(3) 0.070(3) 0.086(3) 0.015(2) -0.006(3) 0.028(2)
O13 0.27(2) 0.220(19) 0.055(8) 0.014(10) -0.028(11) 0.172(18)
O14 0.083(10) 0.149(13) 0.087(9) 0.004(9) 0.004(7) 0.070(9)
O15 0.108(14) 0.26(2) 0.114(13) 0.039(15) -0.020(11) -0.096(16)
O16 0.224(18) 0.073(8) 0.096(9) 0.034(7) 0.043(11) 0.082(10)
Cl3 0.092(4) 0.082(3) 0.062(3) 0.005(2) 0.016(3) 0.012(3)

loop_
_atom_type_symbol
_atom_type_description
_atom_type_scat_dispersion_real
_atom_type_scat_dispersion_imag
_atom_type_scat_source
C C 0.0033 0.0016 'International Tables Vol C Tables 4.2.6.8 and 6.1.1.4'
H H 0.0000 0.0000 'International Tables Vol C Tables 4.2.6.8 and 6.1.1.4'
O O 0.0106 0.0060 'International Tables Vol C Tables 4.2.6.8 and 6.1.1.4'
N N 0.0061 0.0033 'International Tables Vol C Tables 4.2.6.8 and 6.1.1.4'
Cu Cu 0.3201 1.2651 'International Tables Vol C Tables 4.2.6.8 and 6.1.1.4'
S S 0.1246 0.1234 'International Tables Vol C Tables 4.2.6.8 and 6.1.1.4'
Cl Cl 0.1484 0.1585 'International Tables Vol C Tables 4.2.6.8 and 6.1.1.4'

loop_
_geom_angle_atom_site_label_1
_geom_angle_atom_site_label_2
_geom_angle_atom_site_label_3
_geom_angle
_geom_angle_site_symmetry_1
_geom_angle_site_symmetry_3
_geom_angle_publ_flag
N3 Cu1 O1 173.2(5) . . ?
N3 Cu1 N4 81.9(4) . . ?
O1 Cu1 N4 92.9(5) . . ?
N3 Cu1 N1 99.1(6) . . ?
O1 Cu1 N1 84.9(6) . . ?
N4 Cu1 N1 166.1(6) . . ?
N3 Cu1 O7 88.5(5) . . ?
O1 Cu1 O7 97.0(5) . . ?
N4 Cu1 O7 104.0(5) . . ?
N1 Cu1 O7 89.9(5) . . ?
O2 Cu2 N6 92.8(4) . . ?
O2 Cu2 N5 174.0(4) . . ?
N6 Cu2 N5 82.5(4) . . ?
O2 Cu2 N2 85.9(5) . . ?
N6 Cu2 N2 169.8(5) . . ?
N5 Cu2 N2 99.4(4) . . ?
C1 N1 Cu1 107.7(9) . . ?
C5 O1 Cu1 112.5(11) . . ?
C3 N2 Cu2 106.0(8) . . ?
C6 O2 Cu2 117.1(11) . . ?
N1 C1 C5 109.7(14) . . ?
N1 C1 C2 119.0(15) . . ?
C5 C1 C2 111.3(13) . . ?
C1 C2 S1 108.9(12) . . ?
C2 S1 S2 104.0(5) . . ?
C6 C3 C4 115.3(14) . . ?
C6 C3 N2 112.4(12) . . ?
C4 C3 N2 110.9(12) . . ?
C3 C4 S2 113.1(10) . . ?
C4 S2 S1 102.5(5) . . ?
O3 C5 O1 121.0(15) . . ?
O3 C5 C1 120.6(14) . . ?
O1 C5 C1 118.2(16) . . ?
C5 O3 Cu3 129.1(10) . 1_455 ?
O4 C6 O2 126.6(16) . . ?
O4 C6 C3 117.8(13) . . ?
O2 C6 C3 115.4(15) . . ?
C6 O4 Cu4 127.9(10) . . ?
C7 N3 C11 120.0 . . ?
C7 N3 Cu1 125.9(6) . . ?
C11 N3 Cu1 114.1(6) . . ?
N3 C7 C8 120.0 . . ?
C9 C8 C7 120.0 . . ?
C10 C9 C8 120.0 . . ?
C9 C10 C11 120.0 . . ?
C10 C11 N3 120.0 . . ?
C10 C11 C16 124.1(8) . . ?
N3 C11 C16 115.9(8) . . ?
C12 N4 C16 120.0 . . ?
C12 N4 Cu1 124.8(6) . . ?
C16 N4 Cu1 115.2(6) . . ?
N4 C12 C13 120.0 . . ?
C14 C13 C12 120.0 . . ?
C13 C14 C15 120.0 . . ?
C14 C15 C16 120.0 . . ?
C15 C16 N4 120.0 . . ?
C15 C16 C11 127.1(8) . . ?
N4 C16 C11 112.8(8) . . ?
C17 N5 C21 120.0 . . ?
C17 N5 Cu2 127.4(5) . . ?
C21 N5 Cu2 112.3(5) . . ?
C18 C17 N5 120.0 . . ?
C17 C18 C19 120.0 . . ?
C20 C19 C18 120.0 . . ?
C19 C20 C21 120.0 . . ?
C20 C21 N5 120.0 . . ?
C20 C21 C26 123.6(7) . . ?
N5 C21 C26 116.4(7) . . ?
C22 N6 C26 120.0 . . ?
C22 N6 Cu2 125.9(5) . . ?
C26 N6 Cu2 114.0(5) . . ?
C23 C22 N6 120.0 . . ?
C22 C23 C24 120.0 . . ?
C23 C24 C25 120.0 . . ?
C26 C25 C24 120.0 . . ?
C25 C26 N6 120.0 . . ?
C25 C26 C21 125.7(7) . . ?
N6 C26 C21 114.0(7) . . ?
N10 Cu3 O5 93.1(5) . . ?
N10 Cu3 N7 169.1(6) . . ?
O5 Cu3 N7 83.4(6) . . ?
N10 Cu3 N9 81.9(5) . . ?
O5 Cu3 N9 171.3(5) . . ?
N7 Cu3 N9 100.1(7) . . ?
N10 Cu3 O3 104.0(4) . 1_655 ?
O5 Cu3 O3 93.6(5) . 1_655 ?
N7 Cu3 O3 86.5(6) . 1_655 ?
N9 Cu3 O3 94.5(4) . 1_655 ?
O6 Cu4 N12 92.6(5) . . ?
O6 Cu4 N8 83.2(5) . . ?
N12 Cu4 N8 169.7(6) . . ?
O6 Cu4 N11 172.3(5) . . ?
N12 Cu4 N11 80.7(4) . . ?
N8 Cu4 N11 102.7(5) . . ?
O6 Cu4 O4 96.9(5) . . ?
N12 Cu4 O4 109.8(4) . . ?
N8 Cu4 O4 80.1(5) . . ?
N11 Cu4 O4 89.0(4) . . ?
C27 N7 Cu3 113.5(11) . . ?
C31 O5 Cu3 113.0(12) . . ?
C29 N8 Cu4 108.2(9) . . ?
C32 O6 Cu4 118.3(12) . . ?
N7 C27 C28 112.0(15) . . ?
N7 C27 C31 105.2(13) . . ?
C28 C27 C31 116.4(16) . . ?
C27 C28 S3 107.0(13) . . ?
C28 S3 S5 95.1(8) . . ?
C28 S3 S4 100.4(8) . . ?
S5 S3 S4 64.5(6) . . ?
N8 C29 C30 115.2(14) . . ?
N8 C29 C32 106.3(13) . . ?
C30 C29 C32 107.8(14) . . ?
C29 C30 S5 118.8(16) . . ?
C29 C30 S4 102.7(13) . . ?
S5 C30 S4 72.4(11) . . ?
C30 S4 S3 107.9(8) . . ?
C30 S5 S3 114.5(13) . . ?
O5 C31 O7 120.9(16) . . ?
O5 C31 C27 122.7(17) . . ?
O7 C31 C27 116.4(15) . . ?
C31 O7 Cu1 131.7(11) . . ?
O8 C32 O6 129.8(17) . . ?
O8 C32 C29 116.6(15) . . ?
O6 C32 C29 112.9(15) . . ?
C33 N9 C37 120.0 . . ?
C33 N9 Cu3 124.5(7) . . ?
C37 N9 Cu3 114.9(7) . . ?
C34 C33 N9 120.0 . . ?
C35 C34 C33 120.0 . . ?
C34 C35 C36 120.0 . . ?
C37 C36 C35 120.0 . . ?
C36 C37 N9 120.0 . . ?
C36 C37 C42 129.4(10) . . ?
N9 C37 C42 110.6(10) . . ?
C38 N10 C42 120.0 . . ?
C38 N10 Cu3 127.5(6) . . ?
C42 N10 Cu3 112.5(6) . . ?
C39 C38 N10 120.0 . . ?
C38 C39 C40 120.0 . . ?
C39 C40 C41 120.0 . . ?
C42 C41 C40 120.0 . . ?
C41 C42 N10 120.0 . . ?
C41 C42 C37 120.6(9) . . ?
N10 C42 C37 119.3(9) . . ?
C43 N11 C47 120.0 . . ?
C43 N11 Cu4 125.0(5) . . ?
C47 N11 Cu4 114.2(5) . . ?
N11 C43 C44 120.0 . . ?
C43 C44 C45 120.0 . . ?
C44 C45 C46 120.0 . . ?
C47 C46 C45 120.0 . . ?
C52 C47 C46 125.7(8) . . ?
C52 C47 N11 114.3(8) . . ?
C46 C47 N11 120.0 . . ?
C48 N12 C52 120.0 . . ?
C48 N12 Cu4 124.8(6) . . ?
C52 N12 Cu4 115.2(6) . . ?
N12 C48 C49 120.0 . . ?
C48 C49 C50 120.0 . . ?
C51 C50 C49 120.0 . . ?
C50 C51 C52 120.0 . . ?
C47 C52 C51 125.3(8) . . ?
C47 C52 N12 114.7(8) . . ?
C51 C52 N12 120.0 . . ?
O9 Cl1 O10 108.0(12) . . ?
O9 Cl1 O12 113.4(13) . . ?
O10 Cl1 O12 107.1(13) . . ?
O9 Cl1 O11 106.5(13) . . ?
O10 Cl1 O11 114.5(15) . . ?
O12 Cl1 O11 107.5(13) . . ?
O15 Cl2 O16 104.5(15) . . ?
O15 Cl2 O13 112.7(14) . . ?
O16 Cl2 O13 111.6(11) . . ?
O15 Cl2 O14 108.2(13) . . ?
O16 Cl2 O14 111.5(11) . . ?
O13 Cl2 O14 108.3(11) . . ?
O23 Cl3 O20 155(3) . . ?
O23 Cl3 O22 117(2) . . ?
O20 Cl3 O22 82(2) . . ?
O23 Cl3 O19 87(2) . . ?
O20 Cl3 O19 107.0(13) . . ?
O22 Cl3 O19 30.9(18) . . ?
O23 Cl3 O17 45(2) . . ?
O20 Cl3 O17 110.0(16) . . ?
O22 Cl3 O17 136(2) . . ?
O19 Cl3 O17 108.3(16) . . ?
O23 Cl3 O21 108(2) . . ?
O20 Cl3 O21 47.3(17) . . ?
O22 Cl3 O21 111(2) . . ?
O19 Cl3 O21 115.4(18) . . ?
O17 Cl3 O21 63.2(19) . . ?
O23 Cl3 O18 85(3) . . ?
O20 Cl3 O18 108.8(13) . . ?
O22 Cl3 O18 103.4(19) . . ?
O19 Cl3 O18 111.1(12) . . ?
O17 Cl3 O18 111.6(15) . . ?
O21 Cl3 O18 132.3(17) . . ?
O23 Cl3 O24 113(2) . . ?
O20 Cl3 O24 73.1(17) . . ?
O22 Cl3 O24 109.5(19) . . ?
O19 Cl3 O24 134.0(17) . . ?
O17 Cl3 O24 115(2) . . ?
O21 Cl3 O24 98.3(18) . . ?
O18 Cl3 O24 37.5(15) . . ?
Cl5 Cl4 O27 87.4(10) . . ?
Cl5 Cl4 O25 156.2(16) . . ?
O27 Cl4 O25 116.5(16) . . ?
Cl5 Cl4 O26 66.0(9) . . ?
O27 Cl4 O26 105.8(12) . . ?
O25 Cl4 O26 105.3(15) . . ?
Cl5 Cl4 O28 66.8(9) . . ?
O27 Cl4 O28 125.7(14) . . ?
O25 Cl4 O28 96.3(15) . . ?
O26 Cl4 O28 105.4(14) . . ?
O30 O25 Cl4 139(3) . . ?
Cl5 O26 Cl4 34.3(6) . . ?
Cl4 O27 Cl5 33.1(6) . . ?
Cl5 O28 Cl4 34.2(6) . . ?
Cl4 Cl5 O26 79.7(10) . . ?
Cl4 Cl5 O28 79.1(10) . . ?
O26 Cl5 O28 117.1(15) . . ?
Cl4 Cl5 O29 171(2) . . ?
O26 Cl5 O29 108.6(19) . . ?
O28 Cl5 O29 99.3(18) . . ?
Cl4 Cl5 O27 59.5(9) . . ?
O26 Cl5 O27 100.3(12) . . ?
O28 Cl5 O27 117.3(14) . . ?
O29 Cl5 O27 114.7(19) . . ?

loop_
_geom_bond_atom_site_label_1
_geom_bond_atom_site_label_2
_geom_bond_distance
_geom_bond_site_symmetry_2
_geom_bond_publ_flag
Cu1 N3 1.967(8) . ?
Cu1 O1 1.970(12) . ?
Cu1 N4 1.987(7) . ?
Cu1 N1 1.997(14) . ?
Cu1 O7 2.263(13) . ?
Cu2 O2 1.922(12) . ?
Cu2 N6 1.964(7) . ?
Cu2 N5 1.982(7) . ?
Cu2 N2 1.991(12) . ?
N1 C1 1.47(2) . ?
O1 C5 1.302(19) . ?
N2 C3 1.553(19) . ?
O2 C6 1.305(17) . ?
C1 C5 1.50(2) . ?
C1 C2 1.549(9) . ?
C2 S1 1.781(18) . ?
S1 S2 2.020(6) . ?
C3 C6 1.48(2) . ?
C3 C4 1.548(9) . ?
C4 S2 1.749(15) . ?
C5 O3 1.27(2) . ?
O3 Cu3 2.239(12) 1_455 ?
C6 O4 1.209(19) . ?
O4 Cu4 2.378(12) . ?
N3 C7 1.3900 . ?
N3 C11 1.3900 . ?
C7 C8 1.3900 . ?
C8 C9 1.3900 . ?
C9 C10 1.3900 . ?
C10 C11 1.3900 . ?
C11 C16 1.445(13) . ?
N4 C12 1.3900 . ?
N4 C16 1.3900 . ?
C12 C13 1.3900 . ?
C13 C14 1.3900 . ?
C14 C15 1.3900 . ?
C15 C16 1.3900 . ?
N5 C17 1.3900 . ?
N5 C21 1.3900 . ?
C17 C18 1.3900 . ?
C18 C19 1.3900 . ?
C19 C20 1.3900 . ?
C20 C21 1.3900 . ?
C21 C26 1.417(12) . ?
N6 C22 1.3900 . ?
N6 C26 1.3900 . ?
C22 C23 1.3900 . ?
C23 C24 1.3900 . ?
C24 C25 1.3900 . ?
C25 C26 1.3900 . ?
Cu3 N10 1.927(8) . ?
Cu3 O5 1.951(12) . ?
Cu3 N7 1.965(15) . ?
Cu3 N9 1.990(10) . ?
Cu3 O3 2.239(12) 1_655 ?
Cu4 O6 1.906(12) . ?
Cu4 N12 1.942(8) . ?
Cu4 N8 1.964(13) . ?
Cu4 N11 1.969(8) . ?
N7 C27 1.41(2) . ?
O5 C31 1.195(19) . ?
N8 C29 1.43(2) . ?
O6 C32 1.23(2) . ?
C27 C28 1.552(10) . ?
C27 C31 1.55(2) . ?
C28 S3 1.82(2) . ?
S3 S5 1.97(2) . ?
S3 S4 2.020(9) . ?
C29 C30 1.535(10) . ?
C29 C32 1.61(2) . ?
C30 S5 1.75(3) . ?
C30 S4 1.85(2) . ?
C31 O7 1.29(2) . ?
C32 O8 1.23(2) . ?
N9 C33 1.3900 . ?
N9 C37 1.3900 . ?
C33 C34 1.3900 . ?
C34 C35 1.3900 . ?
C35 C36 1.3900 . ?
C36 C37 1.3900 . ?
C37 C42 1.396(15) . ?
N10 C38 1.3900 . ?
N10 C42 1.3900 . ?
C38 C39 1.3900 . ?
C39 C40 1.3900 . ?
C40 C41 1.3900 . ?
C41 C42 1.3900 . ?
N11 C43 1.3900 . ?
N11 C47 1.3900 . ?
C43 C44 1.3900 . ?
C44 C45 1.3900 . ?
C45 C46 1.3900 . ?
C46 C47 1.3900 . ?
C47 C52 1.375(12) . ?
N12 C48 1.3900 . ?
N12 C52 1.3900 . ?
C48 C49 1.3900 . ?
C49 C50 1.3900 . ?
C50 C51 1.3900 . ?
C51 C52 1.3900 . ?
Cl1 O9 1.348(12) . ?
Cl1 O10 1.372(16) . ?
Cl1 O12 1.373(16) . ?
Cl1 O11 1.410(17) . ?
Cl2 O15 1.345(17) . ?
Cl2 O16 1.386(12) . ?
Cl2 O13 1.399(14) . ?
Cl2 O14 1.459(14) . ?
Cl3 O23 1.402(18) . ?
Cl3 O20 1.404(15) . ?
Cl3 O22 1.411(17) . ?
Cl3 O19 1.412(14) . ?
Cl3 O17 1.415(16) . ?
Cl3 O21 1.424(17) . ?
Cl3 O18 1.426(14) . ?
Cl3 O24 1.448(17) . ?
Cl4 Cl5 0.861(11) . ?
Cl4 O27 1.358(14) . ?
Cl4 O25 1.453(16) . ?
Cl4 O26 1.502(14) . ?
Cl4 O28 1.506(15) . ?
O25 O30 1.41(4) . ?
O26 Cl5 1.395(14) . ?
O27 Cl5 1.574(14) . ?
O28 Cl5 1.409(15) . ?
Cl5 O29 1.462(17) . ?
O31 O32 0.92(4) . ?
